data_7125648
loop_
_publ_author_name
'Lei, Jian'
'Gao, Huaxin'
'Huang, Miaoling'
'Liu, Xiao'
'Mao, Yangfan'
'Xie, Xiaolan'

_publ_section_title
;
 Copper-catalyzed stereoselective alkylhydrazination of alkynes.
;
_journal_issue 6
_journal_name_full 'Chemical communications (Cambridge, England)'
_journal_page_first 920
_journal_page_last 923
_journal_paper_doi 10.1039/c9cc07998j
_journal_volume 56
_journal_year 2020
_chemical_formula_sum 'C21 H29 Cl N2 O6'
_chemical_formula_weight 440.91
_space_group_crystal_system triclinic
_space_group_IT_number 2
_space_group_name_Hall '-P 1'
_space_group_name_H-M_alt 'P -1'
_atom_sites_solution_hydrogens mixed
_audit_creation_method SHELXL-2018/3
_audit_update_record
;
2019-10-09 deposited with the CCDC.	2019-12-11 downloaded from the CCDC.
;
_cell_angle_alpha 63.811(8)
_cell_angle_beta 72.144(8)
_cell_angle_gamma 69.542(8)
_cell_formula_units_Z 2
_cell_length_a 10.3139(9)
_cell_length_b 11.3380(10)
_cell_length_c 12.3840(10)
_cell_measurement_reflns_used 1819
_cell_measurement_temperature 293(2)
_cell_measurement_theta_max 21.8970
_cell_measurement_theta_min 3.6050
_cell_volume 1197.4(2)
_computing_cell_refinement 'CrysAlisPro 1.171.38.41 (Rigaku OD, 2015)'
_computing_data_collection 'CrysAlisPro 1.171.38.41 (Rigaku OD, 2015)'
_computing_data_reduction 'CrysAlisPro 1.171.38.41 (Rigaku OD, 2015)'
_computing_structure_refinement 'SHELXL-2018/3 (Sheldrick, 2018)'
_computing_structure_solution 'SHELXL-2018/3 (Sheldrick, 2018)'
_diffrn_ambient_temperature 293(2)
_diffrn_measured_fraction_theta_full 0.998
_diffrn_measured_fraction_theta_max 0.998
_diffrn_measurement_device_type 'Xcalibur, Eos, Gemini'
_diffrn_radiation_type MoK\a
_diffrn_radiation_wavelength 0.71073
_diffrn_reflns_av_R_equivalents 0.0320
_diffrn_reflns_av_unetI/netI 0.0580
_diffrn_reflns_Laue_measured_fraction_full 0.998
_diffrn_reflns_Laue_measured_fraction_max 0.998
_diffrn_reflns_limit_h_max 11
_diffrn_reflns_limit_h_min -12
_diffrn_reflns_limit_k_max 13
_diffrn_reflns_limit_k_min -13
_diffrn_reflns_limit_l_max 14
_diffrn_reflns_limit_l_min -14
_diffrn_reflns_number 8370
_diffrn_reflns_point_group_measured_fraction_full 0.998
_diffrn_reflns_point_group_measured_fraction_max 0.998
_diffrn_reflns_theta_full 25.017
_diffrn_reflns_theta_max 25.017
_diffrn_reflns_theta_min 3.331
_diffrn_source 'fine-focus sealed X-ray tube'
_exptl_absorpt_coefficient_mu 0.196
_exptl_absorpt_correction_T_max 1.00000
_exptl_absorpt_correction_T_min 0.76036
_exptl_absorpt_correction_type multi-scan
_exptl_absorpt_process_details sadabs
_exptl_crystal_colour white
_exptl_crystal_density_diffrn 1.223
_exptl_crystal_description block
_exptl_crystal_F_000 468
_exptl_crystal_size_max 0.120
_exptl_crystal_size_mid 0.120
_exptl_crystal_size_min 0.110
_refine_diff_density_max 0.149
_refine_diff_density_min -0.192
_refine_diff_density_rms 0.035
_refine_ls_extinction_coef 0.078(4)
_refine_ls_extinction_expression Fc^*^=kFc[1+0.001xFc^2^\l^3^/sin(2\q)]^-1/4^
_refine_ls_extinction_method 'SHELXL-2018/3 (Sheldrick 2018)'
_refine_ls_goodness_of_fit_ref 1.017
_refine_ls_hydrogen_treatment constr
_refine_ls_matrix_type full
_refine_ls_number_parameters 321
_refine_ls_number_reflns 4219
_refine_ls_number_restraints 948
_refine_ls_restrained_S_all 0.996
_refine_ls_R_factor_all 0.0953
_refine_ls_R_factor_gt 0.0528
_refine_ls_shift/su_max 0.005
_refine_ls_shift/su_mean 0.000
_refine_ls_structure_factor_coef Fsqd
_refine_ls_weighting_details 'w=1/[\s^2^(Fo^2^)+(0.0527P)^2^+0.1809P] where P=(Fo^2^+2Fc^2^)/3'
_refine_ls_weighting_scheme calc
_refine_ls_wR_factor_gt 0.1144
_refine_ls_wR_factor_ref 0.1395
_reflns_Friedel_coverage 0.000
_reflns_number_gt 2561
_reflns_number_total 4219
_reflns_threshold_expression 'I > 2\s(I)'
_cod_data_source_file c9cc07998j2.cif
_cod_data_source_block exp_7324
_cod_depositor_comments 'Adding full bibliography for 7125648.cif.'
_cod_database_code 7125648
_shelx_shelxl_version_number 2018/3
_shelx_space_group_comment
;
The symmetry employed for this shelxl refinement is uniquely defined
by the following loop, which should always be used as a source of
symmetry information in preference to the above space-group names.
They are only intended as comments.
;
_shelx_estimated_absorpt_t_min 0.977
_shelx_estimated_absorpt_t_max 0.979

loop_
_space_group_symop_operation_xyz
'x, y, z'
'-x, -y, -z'

loop_
_atom_site_label
_atom_site_type_symbol
_atom_site_fract_x
_atom_site_fract_y
_atom_site_fract_z
_atom_site_U_iso_or_equiv
_atom_site_adp_type
_atom_site_occupancy
_atom_site_site_symmetry_order
_atom_site_calc_flag
_atom_site_refinement_flags_posn
_atom_site_refinement_flags_adp
_atom_site_refinement_flags_occupancy
_atom_site_disorder_assembly
_atom_site_disorder_group
Cl1 Cl 0.39895(11) -0.15433(8) 0.21601(9) 0.1057(4) Uani 1 1 d . U . . .
N1 N 0.2911(2) 0.4944(2) 0.14344(17) 0.0474(5) Uani 1 1 d . U . . .
N2 N 0.2916(2) 0.5968(2) 0.02898(18) 0.0527(6) Uani 1 1 d . U . . .
H2A H 0.333040 0.578840 -0.035730 0.063 Uiso 1 1 calc R U . . .
O1 O -0.1614(2) 0.2670(2) 0.43106(19) 0.0916(7) Uani 1 1 d . U . . .
O2 O -0.0869(2) 0.4166(2) 0.44941(18) 0.0787(6) Uani 1 1 d . U . . .
O3 O 0.37520(17) 0.37255(18) 0.31404(15) 0.0575(5) Uani 1 1 d . U . . .
O4 O 0.50100(17) 0.50851(18) 0.15460(16) 0.0589(5) Uani 1 1 d . U . . .
O5 O 0.2481(2) 0.80763(19) -0.0979(2) 0.0860(7) Uani 1 1 d . U . . .
O6 O 0.1565(2) 0.7600(2) 0.1046(2) 0.0892(7) Uani 1 1 d . U . . .
C1 C 0.3372(3) 0.0112(3) 0.2114(3) 0.0670(8) Uani 1 1 d . U . . .
C2 C 0.3786(3) 0.1145(3) 0.1078(3) 0.0784(9) Uani 1 1 d . U . . .
H2 H 0.438866 0.095742 0.040914 0.094 Uiso 1 1 calc R U . . .
C3 C 0.3306(3) 0.2456(3) 0.1033(3) 0.0640(8) Uani 1 1 d . U . . .
H3 H 0.360047 0.314964 0.033411 0.077 Uiso 1 1 calc R U . . .
C4 C 0.2393(2) 0.2762(3) 0.2008(2) 0.0486(6) Uani 1 1 d . U . . .
C5 C 0.2012(3) 0.1695(3) 0.3047(2) 0.0577(7) Uani 1 1 d . U . . .
H5 H 0.141667 0.187279 0.372245 0.069 Uiso 1 1 calc R U . . .
C6 C 0.2496(3) 0.0372(3) 0.3102(3) 0.0628(8) Uani 1 1 d . U . . .
H6 H 0.222618 -0.033217 0.380464 0.075 Uiso 1 1 calc R U . . .
C7 C 0.1845(3) 0.4188(2) 0.1915(2) 0.0456(6) Uani 1 1 d . U . . .
C8 C 0.0525(3) 0.4864(3) 0.2154(2) 0.0486(6) Uani 1 1 d . U . . .
H8 H 0.041690 0.573365 0.210720 0.058 Uiso 1 1 calc R U . . .
C9 C -0.0844(2) 0.4453(3) 0.2493(2) 0.0532(7) Uani 1 1 d . U . . .
C10 C -0.1149(3) 0.3639(3) 0.3856(3) 0.0573(7) Uani 1 1 d . U . . .
C11 C -0.0873(3) 0.3674(3) 0.1766(3) 0.0762(9) Uani 1 1 d . U . . .
H11A H -0.065735 0.419245 0.090696 0.114 Uiso 1 1 calc R U . . .
H11B H -0.179192 0.352454 0.196147 0.114 Uiso 1 1 calc R U . . .
H11C H -0.018793 0.281659 0.197331 0.114 Uiso 1 1 calc R U . . .
C12 C -0.2038(3) 0.5769(3) 0.2223(3) 0.0794(9) Uani 1 1 d . U . . .
H12A H -0.207622 0.624552 0.271329 0.119 Uiso 1 1 calc R U . . .
H12B H -0.291898 0.554570 0.241569 0.119 Uiso 1 1 calc R U . . .
H12C H -0.186075 0.633445 0.137265 0.119 Uiso 1 1 calc R U . . .
C13 C -0.1112(4) 0.3503(4) 0.5811(3) 0.1062(12) Uani 1 1 d . U . . .
H13A H -0.209609 0.354479 0.611140 0.159 Uiso 1 1 calc R U . . .
H13B H -0.081721 0.395384 0.615885 0.159 Uiso 1 1 calc R U . . .
H13C H -0.058363 0.257156 0.603802 0.159 Uiso 1 1 calc R U . . .
C14 C 0.3993(3) 0.4616(2) 0.2009(2) 0.0463(6) Uani 1 1 d . U . . .
C15 C 0.4874(3) 0.3142(3) 0.3853(3) 0.0690(8) Uani 1 1 d . U . . .
H15 H 0.579332 0.306566 0.331198 0.083 Uiso 0.621(7) 1 d R U P A 1
H15A H 0.550485 0.373715 0.357033 0.083 Uiso 0.379(7) 1 d R U P A 2
C16 C 0.4718(6) 0.4052(7) 0.4465(6) 0.093(2) Uani 0.621(7) 1 d . U P A 1
H16A H 0.480422 0.492938 0.386064 0.139 Uiso 0.621(7) 1 calc R U P A 1
H16B H 0.543851 0.368199 0.494959 0.139 Uiso 0.621(7) 1 calc R U P A 1
H16C H 0.381042 0.413789 0.498386 0.139 Uiso 0.621(7) 1 calc R U P A 1
C17 C 0.4699(10) 0.1765(8) 0.4696(8) 0.132(4) Uani 0.621(7) 1 d . U P A 1
H17A H 0.381575 0.184051 0.524935 0.199 Uiso 0.621(7) 1 calc R U P A 1
H17B H 0.545220 0.129523 0.515369 0.199 Uiso 0.621(7) 1 calc R U P A 1
H17C H 0.471791 0.126798 0.423124 0.199 Uiso 0.621(7) 1 calc R U P A 1
C16' C 0.4108(14) 0.2922(17) 0.5208(10) 0.136(5) Uani 0.379(7) 1 d . U P A 2
H16D H 0.365097 0.378719 0.528094 0.204 Uiso 0.379(7) 1 calc R U P A 2
H16E H 0.478516 0.242022 0.574186 0.204 Uiso 0.379(7) 1 calc R U P A 2
H16F H 0.342012 0.242376 0.543092 0.204 Uiso 0.379(7) 1 calc R U P A 2
C17' C 0.5679(13) 0.1806(12) 0.3744(13) 0.111(4) Uani 0.379(7) 1 d . U P A 2
H17D H 0.503392 0.128926 0.389195 0.167 Uiso 0.379(7) 1 calc R U P A 2
H17E H 0.629190 0.131408 0.433357 0.167 Uiso 0.379(7) 1 calc R U P A 2
H17F H 0.622811 0.195580 0.293500 0.167 Uiso 0.379(7) 1 calc R U P A 2
C18 C 0.2256(3) 0.7263(3) 0.0205(3) 0.0627(8) Uani 1 1 d . U . . .
C19 C 0.1655(5) 0.9480(3) -0.1268(4) 0.1157(14) Uani 1 1 d . U . . .
H19 H 0.072242 0.954546 -0.074507 0.139 Uiso 0.625(9) 1 d R U P B 1
H19A H 0.137392 0.968408 -0.052566 0.139 Uiso 0.375(9) 1 d R U P B 2
C20 C 0.1552(14) 0.9941(8) -0.2686(11) 0.190(5) Uani 0.625(9) 1 d . U P B 1
H20A H 0.109239 1.089001 -0.300279 0.285 Uiso 0.625(9) 1 calc R U P B 1
H20B H 0.102046 0.942575 -0.273584 0.285 Uiso 0.625(9) 1 calc R U P B 1
H20C H 0.248105 0.977916 -0.315688 0.285 Uiso 0.625(9) 1 calc R U P B 1
C21 C 0.2376(10) 1.0270(8) -0.1142(12) 0.147(4) Uani 0.625(9) 1 d . U P B 1
H21A H 0.235038 1.002804 -0.028978 0.220 Uiso 0.625(9) 1 calc R U P B 1
H21B H 0.192519 1.121705 -0.149816 0.220 Uiso 0.625(9) 1 calc R U P B 1
H21C H 0.333614 1.009749 -0.155255 0.220 Uiso 0.625(9) 1 calc R U P B 1
C20' C 0.0439(14) 0.9649(11) -0.1655(14) 0.112(4) Uani 0.375(9) 1 d . U P B 2
H20D H 0.069038 0.929607 -0.228779 0.169 Uiso 0.375(9) 1 calc R U P B 2
H20E H -0.002573 1.059775 -0.196674 0.169 Uiso 0.375(9) 1 calc R U P B 2
H20F H -0.018210 0.917081 -0.097619 0.169 Uiso 0.375(9) 1 calc R U P B 2
C21' C 0.256(2) 1.0382(15) -0.216(2) 0.187(8) Uani 0.375(9) 1 d . U P B 2
H21D H 0.285641 1.021486 -0.290989 0.281 Uiso 0.375(9) 1 calc R U P B 2
H21E H 0.337041 1.020573 -0.183833 0.281 Uiso 0.375(9) 1 calc R U P B 2
H21F H 0.204103 1.131127 -0.232899 0.281 Uiso 0.375(9) 1 calc R U P B 2

loop_
_atom_site_aniso_label
_atom_site_aniso_U_11
_atom_site_aniso_U_22
_atom_site_aniso_U_33
_atom_site_aniso_U_23
_atom_site_aniso_U_13
_atom_site_aniso_U_12
Cl1 0.1429(9) 0.0589(5) 0.1010(8) -0.0276(5) 0.0007(6) -0.0317(5)
N1 0.0483(12) 0.0513(12) 0.0368(12) -0.0014(10) -0.0095(9) -0.0241(10)
N2 0.0617(13) 0.0485(13) 0.0364(12) -0.0034(10) -0.0058(10) -0.0196(11)
O1 0.1102(17) 0.0861(15) 0.0738(16) -0.0081(13) -0.0008(13) -0.0617(14)
O2 0.0979(15) 0.0959(15) 0.0464(12) -0.0135(11) -0.0063(11) -0.0522(13)
O3 0.0521(10) 0.0682(12) 0.0451(11) -0.0030(9) -0.0135(8) -0.0269(9)
O4 0.0492(10) 0.0678(12) 0.0581(12) -0.0155(10) -0.0014(9) -0.0306(9)
O5 0.0932(15) 0.0490(12) 0.0860(16) 0.0121(11) -0.0255(12) -0.0251(11)
O6 0.0974(17) 0.0623(14) 0.1033(19) -0.0361(14) 0.0059(14) -0.0288(12)
C1 0.078(2) 0.0526(16) 0.068(2) -0.0196(15) -0.0091(16) -0.0211(15)
C2 0.099(2) 0.0654(19) 0.060(2) -0.0258(16) 0.0124(17) -0.0285(18)
C3 0.0790(19) 0.0551(17) 0.0485(17) -0.0126(13) 0.0017(14) -0.0266(15)
C4 0.0480(14) 0.0548(15) 0.0418(15) -0.0107(12) -0.0067(11) -0.0225(12)
C5 0.0582(16) 0.0579(16) 0.0457(16) -0.0094(13) -0.0024(12) -0.0208(13)
C6 0.0665(18) 0.0533(17) 0.0580(19) -0.0047(14) -0.0124(15) -0.0231(14)
C7 0.0498(15) 0.0521(14) 0.0344(14) -0.0084(11) -0.0061(11) -0.0236(12)
C8 0.0513(15) 0.0517(14) 0.0422(15) -0.0112(12) -0.0074(11) -0.0217(12)
C9 0.0442(14) 0.0599(16) 0.0524(17) -0.0112(13) -0.0107(12) -0.0209(13)
C10 0.0457(15) 0.0603(17) 0.0567(18) -0.0106(15) -0.0071(13) -0.0196(14)
C11 0.0721(19) 0.104(2) 0.070(2) -0.0281(18) -0.0154(16) -0.0454(18)
C12 0.0561(18) 0.077(2) 0.080(2) -0.0005(17) -0.0226(16) -0.0175(16)
C13 0.122(3) 0.130(3) 0.051(2) -0.017(2) -0.006(2) -0.044(3)
C14 0.0465(14) 0.0485(14) 0.0417(15) -0.0141(12) -0.0014(12) -0.0186(12)
C15 0.0609(18) 0.079(2) 0.0601(19) -0.0054(17) -0.0263(15) -0.0232(16)
C16 0.080(4) 0.137(5) 0.071(4) -0.040(4) -0.027(3) -0.028(4)
C17 0.139(7) 0.104(5) 0.119(7) 0.035(5) -0.084(6) -0.040(5)
C16' 0.136(9) 0.165(11) 0.063(7) -0.020(7) -0.051(6) 0.010(8)
C17' 0.095(7) 0.114(8) 0.109(8) -0.035(7) -0.046(6) 0.006(6)
C18 0.0632(18) 0.0500(17) 0.068(2) -0.0072(16) -0.0121(15) -0.0265(15)
C19 0.119(3) 0.049(2) 0.147(4) 0.010(2) -0.049(3) -0.024(2)
C20 0.212(10) 0.102(6) 0.190(10) 0.053(6) -0.106(8) -0.046(6)
C21 0.164(7) 0.062(4) 0.199(9) -0.010(6) -0.050(7) -0.048(4)
C20' 0.123(9) 0.069(6) 0.148(10) -0.051(6) -0.062(7) 0.018(6)
C21' 0.201(11) 0.074(7) 0.204(14) 0.045(10) -0.034(13) -0.069(8)

loop_
_atom_type_symbol
_atom_type_description
_atom_type_scat_dispersion_real
_atom_type_scat_dispersion_imag
_atom_type_scat_source
C C 0.0033 0.0016 'International Tables Vol C Tables 4.2.6.8 and 6.1.1.4'
H H 0.0000 0.0000 'International Tables Vol C Tables 4.2.6.8 and 6.1.1.4'
N N 0.0061 0.0033 'International Tables Vol C Tables 4.2.6.8 and 6.1.1.4'
O O 0.0106 0.0060 'International Tables Vol C Tables 4.2.6.8 and 6.1.1.4'
Cl Cl 0.1484 0.1585 'International Tables Vol C Tables 4.2.6.8 and 6.1.1.4'

loop_
_geom_angle_atom_site_label_1
_geom_angle_atom_site_label_2
_geom_angle_atom_site_label_3
_geom_angle
C14 N1 N2 117.57(18)
C14 N1 C7 123.08(19)
N2 N1 C7 119.07(19)
C18 N2 N1 118.7(2)
C10 O2 C13 117.9(2)
C14 O3 C15 117.53(19)
C18 O5 C19 115.2(3)
C6 C1 C2 120.7(3)
C6 C1 Cl1 119.9(2)
C2 C1 Cl1 119.3(2)
C1 C2 C3 119.8(3)
C2 C3 C4 121.2(3)
C3 C4 C5 117.6(2)
C3 C4 C7 120.0(2)
C5 C4 C7 122.3(2)
C6 C5 C4 121.5(3)
C1 C6 C5 119.1(3)
C8 C7 N1 116.9(2)
C8 C7 C4 128.7(2)
N1 C7 C4 114.3(2)
C7 C8 C9 130.6(2)
C10 C9 C8 110.3(2)
C10 C9 C11 110.5(2)
C8 C9 C11 113.5(2)
C10 C9 C12 106.8(2)
C8 C9 C12 107.3(2)
C11 C9 C12 108.2(2)
O1 C10 O2 123.4(3)
O1 C10 C9 125.2(3)
O2 C10 C9 111.4(2)
O4 C14 O3 125.8(2)
O4 C14 N1 124.4(2)
O3 C14 N1 109.86(19)
O3 C15 C16 107.9(3)
O3 C15 C17 105.1(3)
C16 C15 C17 114.6(5)
O3 C15 C17' 107.7(5)
O3 C15 C16' 105.4(5)
C17' C15 C16' 110.1(8)
O6 C18 O5 126.8(3)
O6 C18 N2 125.3(3)
O5 C18 N2 107.8(3)
C20' C19 O5 109.7(5)
C21 C19 O5 110.5(5)
C20' C19 C21' 114.2(11)
O5 C19 C21' 108.7(8)
C21 C19 C20 111.4(6)
O5 C19 C20 102.0(5)

loop_
_geom_bond_atom_site_label_1
_geom_bond_atom_site_label_2
_geom_bond_distance
Cl1 C1 1.739(3)
N1 C14 1.361(3)
N1 N2 1.380(3)
N1 C7 1.451(3)
N2 C18 1.356(3)
O1 C10 1.188(3)
O2 C10 1.319(3)
O2 C13 1.444(3)
O3 C14 1.326(3)
O3 C15 1.460(3)
O4 C14 1.210(3)
O5 C18 1.342(3)
O5 C19 1.457(4)
O6 C18 1.202(3)
C1 C6 1.362(4)
C1 C2 1.374(4)
C2 C3 1.374(4)
C3 C4 1.382(3)
C4 C5 1.387(3)
C4 C7 1.477(3)
C5 C6 1.383(4)
C7 C8 1.324(3)
C8 C9 1.520(3)
C9 C10 1.517(4)
C9 C11 1.525(4)
C9 C12 1.544(4)
C15 C16 1.471(6)
C15 C17 1.484(7)
C15 C17' 1.496(11)
C15 C16' 1.567(12)
C19 C20' 1.399(11)
C19 C21 1.429(9)
C19 C21' 1.476(15)
C19 C20 1.622(12)
